data_2205758
loop_
_publ_author_name
'Hempel, Andrew'
'Camerman, Norman'
'Mastropaolo, Donald'
'Camerman, Arthur'

_publ_section_title
;
 Felbamate: a carbamate-type anticonvulsant
;
_journal_issue 5
_journal_name_full 'Acta Crystallographica Section E'
_journal_page_first o1381
_journal_page_last o1383
_journal_paper_doi 10.1107/S1600536805011347
_journal_volume 61
_journal_year 2005
_chemical_formula_iupac 'C11 H14 N2 O4'
_chemical_formula_moiety 'C11 H14 N2 O4'
_chemical_formula_sum 'C11 H14 N2 O4'
_chemical_formula_weight 238.24
_chemical_name_common felbamate
_chemical_name_systematic
;
2-Phenyl-1,3-propanediol dicarbamate
;
_space_group_IT_number 14
_space_group_name_Hall '-P 2ybc'
_symmetry_cell_setting monoclinic
_symmetry_space_group_name_Hall '-P 2ybc'
_symmetry_space_group_name_H-M 'P 1 21/c 1'
_atom_sites_solution_hydrogens difmap
_atom_sites_solution_primary direct
_atom_sites_solution_secondary difmap
_audit_creation_method SHELXL97
_cell_angle_alpha 90.00
_cell_angle_beta 101.47(2)
_cell_angle_gamma 90.00
_cell_formula_units_Z 4
_cell_length_a 8.394(3)
_cell_length_b 5.158(2)
_cell_length_c 26.972(6)
_cell_measurement_reflns_used 16
_cell_measurement_temperature 294(2)
_cell_measurement_theta_max 48
_cell_measurement_theta_min 20
_cell_volume 1144.5(7)
_computing_cell_refinement 'Picker Operating Manual'
_computing_data_collection 'Picker Operating Manual (Picker, 1967)'
_computing_data_reduction 'Picker Operating Manual'
_computing_molecular_graphics 'ORTEP-3 for Windows (Farrugia, 1997)'
_computing_publication_material SHELXL97
_computing_structure_refinement 'SHELXL97 (Sheldrick, 1997)'
_computing_structure_solution 'SHELXS97 (Sheldrick, 1997)'
_diffrn_ambient_temperature 294(2)
_diffrn_measured_fraction_theta_full 1.000
_diffrn_measured_fraction_theta_max 1.000
_diffrn_measurement_device_type 'Picker FACS-1 four-circle'
_diffrn_measurement_method \q/2\q
_diffrn_radiation_monochromator 'Ni-filtered radiation'
_diffrn_radiation_source 'fine-focus sealed tube'
_diffrn_radiation_type CuK\a
_diffrn_radiation_wavelength 1.54178
_diffrn_reflns_av_R_equivalents 0.0000
_diffrn_reflns_av_sigmaI/netI 0.7410
_diffrn_reflns_limit_h_max 9
_diffrn_reflns_limit_h_min 0
_diffrn_reflns_limit_k_max 6
_diffrn_reflns_limit_k_min 0
_diffrn_reflns_limit_l_max 30
_diffrn_reflns_limit_l_min -31
_diffrn_reflns_number 1940
_diffrn_reflns_theta_full 64.98
_diffrn_reflns_theta_max 64.98
_diffrn_reflns_theta_min 3.34
_diffrn_standards_decay_% 0.5
_diffrn_standards_interval_count 100
_diffrn_standards_number 3
_exptl_absorpt_coefficient_mu 0.895
_exptl_absorpt_correction_type none
_exptl_crystal_colour colourless
_exptl_crystal_density_diffrn 1.383
_exptl_crystal_density_method 'not measured'
_exptl_crystal_description 'transparent needle'
_exptl_crystal_F_000 504
_exptl_crystal_size_max 0.45
_exptl_crystal_size_mid 0.15
_exptl_crystal_size_min 0.10
_refine_diff_density_max 0.158
_refine_diff_density_min -0.156
_refine_ls_extinction_coef 0.0079(6)
_refine_ls_extinction_expression Fc^*^=kFc[1+0.001xFc^2^\l^3^/sin(2\q)]^-1/4^
_refine_ls_extinction_method 'SHELXL97 (Sheldrick, 1997)'
_refine_ls_goodness_of_fit_ref 1.010
_refine_ls_hydrogen_treatment refall
_refine_ls_matrix_type full
_refine_ls_number_parameters 211
_refine_ls_number_reflns 1940
_refine_ls_number_restraints 0
_refine_ls_restrained_S_all 1.010
_refine_ls_R_factor_all 0.0460
_refine_ls_R_factor_gt 0.0335
_refine_ls_shift/su_max 0.000
_refine_ls_shift/su_mean 0.000
_refine_ls_structure_factor_coef Fsqd
_refine_ls_weighting_details 'calc w = 1/[\s^2^(Fo^2^)+(0.0278P)^2^+0.2981P] where P=(Fo^2^+2Fc^2^)/3'
_refine_ls_weighting_scheme calc
_refine_ls_wR_factor_gt 0.0887
_refine_ls_wR_factor_ref 0.0932
_reflns_number_gt 1634
_reflns_number_total 1940
_reflns_threshold_expression I>2\s(I)
_cod_data_source_file lh6403.cif
_cod_data_source_block FBM
_cod_depositor_comments
;
The following automatic conversions were performed:
'_symmetry_cell_setting' value 'Monoclinic' changed to 'monoclinic'
according to '/home/saulius/struct/CIF-dictionaries/cif_core.dic'
dictionary named 'cif_core.dic' version 2.4.1 from 2010-06-29.

Automatic conversion script
Id: cif_fix_enum 1527 2010-12-29 10:47:43Z saulius 

The following automatic conversions were performed:

'_symmetry_cell_setting' value 'Monoclinic' changed to 'monoclinic'
according to /home/saulius/struct/CIF-dictionaries/cif_core.dic
dictionary named 'cif_core.dic' version 2.4.1 from 2010-06-29.

Automatic conversion script
Id: cif_fix_values 1715 2011-07-08 13:25:40Z adriana 
;
_cod_original_sg_symbol_H-M 'P 21 /c'
_cod_database_code 2205758
_cod_database_fobs_code 2205758

loop_
_symmetry_equiv_pos_as_xyz
'x, y, z'
'x, -y+1/2, z+1/2'
'-x, -y, -z'
'-x, y-1/2, -z-1/2'

loop_
_atom_site_label
_atom_site_fract_x
_atom_site_fract_y
_atom_site_fract_z
_atom_site_U_iso_or_equiv
_atom_site_adp_type
_atom_site_calc_flag
_atom_site_occupancy
_atom_site_type_symbol
C1 -0.11608(19) 0.1854(3) 0.32097(6) 0.0378(4) Uani d 1 C
C2 -0.1475(2) 0.1293(4) 0.26964(6) 0.0462(4) Uani d 1 C
C3 -0.2603(2) 0.2703(4) 0.23595(7) 0.0531(5) Uani d 1 C
C4 -0.3435(2) 0.4700(4) 0.25291(8) 0.0551(5) Uani d 1 C
C5 -0.3146(3) 0.5273(4) 0.30361(8) 0.0606(5) Uani d 1 C
C6 -0.2019(2) 0.3868(4) 0.33749(7) 0.0535(5) Uani d 1 C
C7 0.00891(19) 0.0282(3) 0.35710(6) 0.0364(4) Uani d 1 C
C8 -0.0523(2) -0.0297(3) 0.40542(6) 0.0403(4) Uani d 1 C
C9 0.17351(19) 0.1650(3) 0.36608(6) 0.0392(4) Uani d 1 C
C10 0.15216(19) -0.1731(3) 0.47427(5) 0.0347(4) Uani d 1 C
C11 0.43606(18) 0.0546(3) 0.41442(6) 0.0364(4) Uani d 1 C
N1 0.2222(2) -0.3802(3) 0.49863(6) 0.0485(4) Uani d 1 N
N2 0.52996(18) -0.1472(3) 0.43143(6) 0.0494(4) Uani d 1 N
O1 0.03725(13) -0.2389(2) 0.43411(4) 0.0400(3) Uani d 1 O
O2 0.18685(14) 0.05035(19) 0.48699(4) 0.0412(3) Uani d 1 O
O3 0.29471(13) -0.0264(2) 0.38596(4) 0.0388(3) Uani d 1 O
O4 0.47217(15) 0.2810(2) 0.42249(5) 0.0510(3) Uani d 1 O
H2 -0.086(2) -0.017(4) 0.2577(7) 0.058(6) Uiso d 1 H
H3 -0.283(3) 0.227(4) 0.2008(8) 0.067(6) Uiso d 1 H
H4 -0.419(3) 0.573(4) 0.2303(8) 0.062(6) Uiso d 1 H
H5 -0.375(3) 0.666(5) 0.3160(8) 0.072(6) Uiso d 1 H
H6 -0.186(2) 0.423(4) 0.3739(8) 0.063(6) Uiso d 1 H
H7 0.0218(18) -0.137(3) 0.3420(6) 0.032(4) Uiso d 1 H
H11 0.196(2) -0.536(4) 0.4873(7) 0.054(6) Uiso d 1 H
H12 0.313(3) -0.355(4) 0.5233(8) 0.061(6) Uiso d 1 H
H21 0.617(3) -0.117(4) 0.4563(8) 0.064(6) Uiso d 1 H
H22 0.489(3) -0.305(5) 0.4258(8) 0.060(6) Uiso d 1 H
H81 -0.0445(19) 0.120(3) 0.4271(6) 0.032(4) Uiso d 1 H
H82 -0.163(2) -0.100(4) 0.3973(6) 0.044(5) Uiso d 1 H
H91 0.177(2) 0.313(4) 0.3902(7) 0.046(5) Uiso d 1 H
H92 0.194(2) 0.232(3) 0.3328(7) 0.046(5) Uiso d 1 H

loop_
_atom_site_aniso_label
_atom_site_aniso_U_11
_atom_site_aniso_U_22
_atom_site_aniso_U_33
_atom_site_aniso_U_12
_atom_site_aniso_U_13
_atom_site_aniso_U_23
C1 0.0350(8) 0.0348(8) 0.0401(8) -0.0037(6) -0.0010(6) 0.0027(7)
C2 0.0427(9) 0.0544(11) 0.0400(9) 0.0039(8) 0.0045(7) 0.0062(8)
C3 0.0477(10) 0.0675(13) 0.0404(10) -0.0016(9) 0.0002(8) 0.0140(9)
C4 0.0452(10) 0.0507(11) 0.0618(12) 0.0001(9) -0.0081(9) 0.0183(9)
C5 0.0575(12) 0.0438(10) 0.0720(13) 0.0136(9) -0.0077(10) -0.0009(9)
C6 0.0577(11) 0.0442(10) 0.0509(10) 0.0091(9) -0.0079(8) -0.0054(8)
C7 0.0371(8) 0.0330(8) 0.0358(8) 0.0014(6) -0.0005(6) -0.0020(6)
C8 0.0392(9) 0.0391(9) 0.0402(9) 0.0008(7) 0.0022(7) 0.0032(7)
C9 0.0380(9) 0.0345(8) 0.0417(9) 0.0035(7) 0.0001(7) 0.0036(7)
C10 0.0405(8) 0.0298(8) 0.0332(7) -0.0029(6) 0.0057(6) 0.0006(6)
C11 0.0362(8) 0.0314(8) 0.0396(8) -0.0013(6) 0.0027(6) -0.0007(6)
N1 0.0601(9) 0.0264(7) 0.0500(8) -0.0006(7) -0.0105(7) 0.0017(6)
N2 0.0395(8) 0.0319(8) 0.0681(10) -0.0003(6) -0.0104(7) -0.0006(7)
O1 0.0488(6) 0.0315(6) 0.0356(6) -0.0036(5) -0.0013(5) 0.0013(4)
O2 0.0493(7) 0.0264(6) 0.0435(6) -0.0016(5) -0.0016(5) -0.0010(4)
O3 0.0354(6) 0.0327(6) 0.0434(6) 0.0021(4) -0.0042(4) -0.0033(5)
O4 0.0482(7) 0.0296(6) 0.0675(8) -0.0049(5) -0.0071(6) 0.0007(5)

loop_
_atom_type_symbol
_atom_type_description
_atom_type_scat_dispersion_real
_atom_type_scat_dispersion_imag
_atom_type_scat_source
C C 0.0181 0.0091 'International Tables Vol C Tables 4.2.6.8 and 6.1.1.4'
H H 0.0000 0.0000 'International Tables Vol C Tables 4.2.6.8 and 6.1.1.4'
N N 0.0311 0.0180 'International Tables Vol C Tables 4.2.6.8 and 6.1.1.4'
O O 0.0492 0.0322 'International Tables Vol C Tables 4.2.6.8 and 6.1.1.4'

loop_
_geom_angle_atom_site_label_1
_geom_angle_atom_site_label_2
_geom_angle_atom_site_label_3
_geom_angle
C2 C1 C6 117.95(15)
C2 C1 C7 119.98(15)
C6 C1 C7 122.07(15)
C3 C2 C1 121.08(18)
C3 C2 H2 120.9(11)
C1 C2 H2 118.0(11)
C4 C3 C2 120.20(18)
C4 C3 H3 119.3(13)
C2 C3 H3 120.4(13)
C5 C4 C3 119.52(17)
C5 C4 H4 118.8(12)
C3 C4 H4 121.6(12)
C4 C5 C6 120.5(2)
C4 C5 H5 119.9(13)
C6 C5 H5 119.6(13)
C5 C6 C1 120.74(18)
C5 C6 H6 119.9(12)
C1 C6 H6 119.3(12)
C1 C7 C8 110.29(13)
C1 C7 C9 110.07(13)
C8 C7 C9 113.80(13)
C1 C7 H7 108.9(9)
C8 C7 H7 105.9(9)
C9 C7 H7 107.6(9)
O1 C8 C7 112.08(13)
O1 C8 H81 108.0(9)
C7 C8 H81 111.6(9)
O1 C8 H82 102.4(11)
C7 C8 H82 110.3(10)
H81 C8 H82 112.2(14)
O3 C9 C7 106.97(13)
O3 C9 H91 110.6(10)
C7 C9 H91 111.5(10)
O3 C9 H92 109.2(10)
C7 C9 H92 109.2(10)
H91 C9 H92 109.4(14)
O2 C10 N1 124.24(15)
O2 C10 O1 123.90(14)
N1 C10 O1 111.85(13)
O4 C11 N2 125.47(15)
O4 C11 O3 124.12(14)
N2 C11 O3 110.40(14)
C10 N1 H11 120.7(13)
C10 N1 H12 117.9(14)
H11 N1 H12 120.1(19)
C11 N2 H21 117.4(14)
C11 N2 H22 118.3(14)
H21 N2 H22 121(2)
C10 O1 C8 117.15(12)
C11 O3 C9 118.47(12)

loop_
_geom_bond_atom_site_label_1
_geom_bond_atom_site_label_2
_geom_bond_distance
C1 C2 1.387(2)
C1 C6 1.387(3)
C1 C7 1.517(2)
C2 C3 1.381(2)
C2 H2 1.00(2)
C3 C4 1.373(3)
C3 H3 0.95(2)
C4 C5 1.373(3)
C4 H4 0.95(2)
C5 C6 1.382(3)
C5 H5 0.97(2)
C6 H6 0.98(2)
C7 C8 1.523(2)
C7 C9 1.527(2)
C7 H7 0.959(17)
C8 O1 1.4478(19)
C8 H81 0.964(17)
C8 H82 0.984(19)
C9 O3 1.4420(18)
C9 H91 0.998(19)
C9 H92 1.008(18)
C10 O2 1.2212(18)
C10 N1 1.328(2)
C10 O1 1.3429(18)
C11 O4 1.2152(19)
C11 N2 1.331(2)
C11 O3 1.3451(19)
N1 H11 0.87(2)
N1 H12 0.92(2)
N2 H21 0.90(2)
N2 H22 0.89(2)

loop_
_geom_hbond_atom_site_label_D
_geom_hbond_atom_site_label_H
_geom_hbond_atom_site_label_A
_geom_hbond_site_symmetry_A
_geom_hbond_distance_DH
_geom_hbond_distance_HA
_geom_hbond_distance_DA
_geom_hbond_angle_DHA
N1 H11 O2 1_545 0.87(2) 2.14(2) 2.963(2) 158.1(18)
N1 H12 O4 3_656 0.92(2) 2.12(2) 3.033(2) 176.7(18)
N2 H21 O2 3_656 0.90(2) 2.04(2) 2.943(2) 180(2)
N2 H22 O4 1_545 0.89(2) 2.14(2) 2.991(2) 160.7(19)

loop_
_geom_torsion_atom_site_label_1
_geom_torsion_atom_site_label_2
_geom_torsion_atom_site_label_3
_geom_torsion_atom_site_label_4
_geom_torsion
C6 C1 C2 C3 0.3(3)
C7 C1 C2 C3 -179.72(16)
C1 C2 C3 C4 0.1(3)
C2 C3 C4 C5 -0.4(3)
C3 C4 C5 C6 0.4(3)
C4 C5 C6 C1 -0.1(3)
C2 C1 C6 C5 -0.2(3)
C7 C1 C6 C5 179.75(18)
C2 C1 C7 C8 -138.71(16)
C6 C1 C7 C8 41.3(2)
C2 C1 C7 C9 94.91(18)
C6 C1 C7 C9 -85.1(2)
C1 C7 C8 O1 162.85(13)
C9 C7 C8 O1 -72.89(18)
C1 C7 C9 O3 -161.33(13)
C8 C7 C9 O3 74.29(17)
O2 C10 O1 C8 -1.6(2)
N1 C10 O1 C8 177.84(14)
C7 C8 O1 C10 101.11(16)
O4 C11 O3 C9 -3.9(2)
N2 C11 O3 C9 177.11(14)
C7 C9 O3 C11 -155.06(13)

loop_
_cod_related_entry_id
_cod_related_entry_database
_cod_related_entry_code
1 ChemSpider 3214
